data_4072782
loop_
_publ_author_name
'Nakajima, Yumiko'
'Okuda, Jun'

_publ_section_title
;
 Reactivity of Monocationic Bis(alkyl) and Dicationic Mono(alkyl) Yttrium
 Complexes toward Ketones and Carbon Dioxide
;
_journal_issue 5
_journal_name_full Organometallics
_journal_page_first 1270
_journal_paper_doi 10.1021/om0610290
_journal_volume 26
_journal_year 2007
_chemical_formula_sum 'C74 H90 B O6 Si2 Y'
_chemical_formula_weight 1231.36
_chemical_name_systematic
;
 ?
;
_space_group_IT_number 14
_symmetry_cell_setting monoclinic
_symmetry_space_group_name_Hall '-P 2yab'
_symmetry_space_group_name_H-M 'P 1 21/a 1'
_atom_sites_solution_hydrogens geom
_atom_sites_solution_primary direct
_atom_sites_solution_secondary difmap
_audit_creation_method SHELXL-97
_cell_angle_alpha 90.00
_cell_angle_beta 94.546(2)
_cell_angle_gamma 90.00
_cell_formula_units_Z 4
_cell_length_a 21.6997(11)
_cell_length_b 12.2426(6)
_cell_length_c 24.9387(13)
_cell_measurement_reflns_used 5209
_cell_measurement_temperature 130(2)
_cell_measurement_theta_max 20.94
_cell_measurement_theta_min 2.11
_cell_volume 6604.4(6)
_computing_cell_refinement 'Bruker SMART'
_computing_data_collection 'Bruker SMART'
_computing_data_reduction 'Bruker SAINT'
_computing_molecular_graphics 'ORTEP 3 for WIndows (Farrugia, 1997)'
_computing_structure_refinement 'SHELXL-97 (Sheldrick, 1997)'
_computing_structure_solution 'SHELXS-97 (Sheldrick, 1990)'
_diffrn_ambient_temperature 130(2)
_diffrn_measured_fraction_theta_full 0.996
_diffrn_measured_fraction_theta_max 0.996
_diffrn_measurement_device_type 'CCD area detector'
_diffrn_measurement_method 'phi and omega scans'
_diffrn_radiation_monochromator graphite
_diffrn_radiation_source 'fine-focus sealed tube'
_diffrn_radiation_type MoK\a
_diffrn_radiation_wavelength 0.71069
_diffrn_reflns_av_R_equivalents 0.1020
_diffrn_reflns_av_sigmaI/netI 0.0789
_diffrn_reflns_limit_h_max 27
_diffrn_reflns_limit_h_min -27
_diffrn_reflns_limit_k_max 15
_diffrn_reflns_limit_k_min -15
_diffrn_reflns_limit_l_max 31
_diffrn_reflns_limit_l_min -31
_diffrn_reflns_number 79201
_diffrn_reflns_theta_full 26.58
_diffrn_reflns_theta_max 26.58
_diffrn_reflns_theta_min 2.33
_exptl_absorpt_coefficient_mu 0.971
_exptl_absorpt_correction_T_max 0.8370
_exptl_absorpt_correction_T_min 0.6637
_exptl_absorpt_correction_type empirical
_exptl_absorpt_process_details 'Bruker SADABS'
_exptl_crystal_colour colourless
_exptl_crystal_density_diffrn 1.238
_exptl_crystal_density_method 'not measured'
_exptl_crystal_description rod
_exptl_crystal_F_000 2616
_exptl_crystal_size_max 0.46
_exptl_crystal_size_mid 0.20
_exptl_crystal_size_min 0.19
_refine_diff_density_max 0.545
_refine_diff_density_min -0.352
_refine_diff_density_rms 0.067
_refine_ls_extinction_method none
_refine_ls_goodness_of_fit_ref 1.021
_refine_ls_hydrogen_treatment noref
_refine_ls_matrix_type full
_refine_ls_number_parameters 753
_refine_ls_number_reflns 13772
_refine_ls_number_restraints 0
_refine_ls_restrained_S_all 1.021
_refine_ls_R_factor_all 0.0891
_refine_ls_R_factor_gt 0.0504
_refine_ls_shift/su_max 0.001
_refine_ls_shift/su_mean 0.000
_refine_ls_structure_factor_coef Fsqd
_refine_ls_weighting_details 'calc w=1/[\s2^(Fo2^)+(0.0496P)2^+1.7202P] where P=(Fo2^+2Fc2^)/3'
_refine_ls_weighting_scheme calc
_refine_ls_wR_factor_gt 0.1040
_refine_ls_wR_factor_ref 0.1179
_reflns_number_gt 9484
_reflns_number_total 13772
_reflns_threshold_expression >2sigma(I)
_cod_data_source_file om0610290si20070104_103919.cif
_cod_data_source_block complex4a
_cod_database_code 4072782

loop_
_symmetry_equiv_pos_as_xyz
'x, y, z'
'x+1/2, -y+1/2, z'
'-x, -y, -z'
'-x-1/2, y-1/2, -z'

loop_
_atom_site_label
_atom_site_type_symbol
_atom_site_fract_x
_atom_site_fract_y
_atom_site_fract_z
_atom_site_U_iso_or_equiv
_atom_site_adp_type
_atom_site_occupancy
_atom_site_symmetry_multiplicity
_atom_site_calc_flag
_atom_site_refinement_flags
_atom_site_disorder_assembly
_atom_site_disorder_group
Y1 Y 0.816040(12) 0.44296(2) 0.261773(10) 0.01985(8) Uani 1 1 d . A .
Si1 Si 0.62391(4) 0.39562(7) 0.07106(3) 0.0280(2) Uani 1 1 d . . .
Si2 Si 0.98035(4) 0.76457(7) 0.14015(3) 0.0283(2) Uani 1 1 d . . .
O1 O 0.87222(9) 0.53121(15) 0.21441(7) 0.0247(4) Uani 1 1 d . . .
O2 O 0.74571(9) 0.38136(15) 0.21063(7) 0.0260(4) Uani 1 1 d . . .
O3 O 0.77241(9) 0.36139(15) 0.33924(7) 0.0276(5) Uani 1 1 d . . .
O4 O 0.89427(9) 0.47841(16) 0.33512(8) 0.0323(5) Uani 1 1 d . . .
O5 O 0.75629(9) 0.59057(15) 0.28865(7) 0.0252(4) Uani 1 1 d . . .
O6 O 0.87215(9) 0.28193(15) 0.25439(8) 0.0318(5) Uani 1 1 d . . .
C1 C 0.88584(12) 0.6001(2) 0.17184(11) 0.0223(6) Uani 1 1 d . . .
C2 C 0.89220(13) 0.5370(2) 0.11937(11) 0.0227(6) Uani 1 1 d . . .
C3 C 0.93649(14) 0.4611(2) 0.10780(12) 0.0313(7) Uani 1 1 d . . .
H3 H 0.9678 0.4395 0.1345 0.038 Uiso 1 1 calc R . .
C4 C 0.93417(16) 0.4172(3) 0.05622(13) 0.0411(8) Uani 1 1 d . . .
H4 H 0.9644 0.3651 0.0477 0.049 Uiso 1 1 calc R . .
C5 C 0.88881(16) 0.4478(3) 0.01721(14) 0.0437(9) Uani 1 1 d . . .
H5 H 0.8884 0.4171 -0.0178 0.052 Uiso 1 1 calc R . .
C6 C 0.84387(15) 0.5229(3) 0.02853(12) 0.0348(8) Uani 1 1 d . . .
H6 H 0.8124 0.5433 0.0017 0.042 Uiso 1 1 calc R . .
C7 C 0.84564(13) 0.5680(2) 0.07994(11) 0.0261(6) Uani 1 1 d . . .
C8 C 0.80572(13) 0.6490(2) 0.10311(11) 0.0233(6) Uani 1 1 d . . .
C9 C 0.75135(14) 0.6983(2) 0.08185(13) 0.0316(7) Uani 1 1 d . . .
H9 H 0.7352 0.6830 0.0461 0.038 Uiso 1 1 calc R . .
C10 C 0.72139(15) 0.7695(3) 0.11364(13) 0.0368(8) Uani 1 1 d . . .
H10 H 0.6838 0.8025 0.0999 0.044 Uiso 1 1 calc R . .
C11 C 0.74560(15) 0.7939(3) 0.16581(13) 0.0377(8) Uani 1 1 d . . .
H11 H 0.7247 0.8440 0.1871 0.045 Uiso 1 1 calc R . .
C12 C 0.79990(14) 0.7455(2) 0.18668(12) 0.0303(7) Uani 1 1 d . . .
H12 H 0.8168 0.7631 0.2219 0.036 Uiso 1 1 calc R . .
C13 C 0.82925(12) 0.6711(2) 0.15568(11) 0.0219(6) Uani 1 1 d . . .
C14 C 0.94478(13) 0.6667(2) 0.18769(11) 0.0258(7) Uani 1 1 d . . .
H14A H 0.9774 0.6133 0.1994 0.031 Uiso 1 1 calc R . .
H14B H 0.9363 0.7096 0.2200 0.031 Uiso 1 1 calc R . .
C15 C 0.99999(17) 0.7001(3) 0.07606(13) 0.0447(9) Uani 1 1 d . . .
H15A H 1.0269 0.6369 0.0840 0.067 Uiso 1 1 calc R . .
H15B H 1.0215 0.7533 0.0548 0.067 Uiso 1 1 calc R . .
H15C H 0.9620 0.6763 0.0556 0.067 Uiso 1 1 calc R . .
C16 C 1.05463(17) 0.8109(3) 0.17667(14) 0.0588(12) Uani 1 1 d . . .
H16A H 1.0815 0.7477 0.1845 0.088 Uiso 1 1 calc R . .
H16B H 1.0458 0.8464 0.2104 0.088 Uiso 1 1 calc R . .
H16C H 1.0753 0.8628 0.1542 0.088 Uiso 1 1 calc R . .
C17 C 0.92947(17) 0.8848(3) 0.12562(15) 0.0484(9) Uani 1 1 d . . .
H17A H 0.9193 0.9181 0.1595 0.073 Uiso 1 1 calc R . .
H17B H 0.8914 0.8613 0.1051 0.073 Uiso 1 1 calc R . .
H17C H 0.9509 0.9383 0.1046 0.073 Uiso 1 1 calc R . .
C18 C 0.70818(13) 0.3351(2) 0.16823(11) 0.0237(6) Uani 1 1 d . . .
C19 C 0.66096(13) 0.2572(2) 0.18896(11) 0.0277(7) Uani 1 1 d . . .
C20 C 0.61681(14) 0.2786(3) 0.22445(12) 0.0372(8) Uani 1 1 d . . .
H20 H 0.6125 0.3500 0.2387 0.045 Uiso 1 1 calc R . .
C21 C 0.57886(16) 0.1943(3) 0.23906(14) 0.0500(10) Uani 1 1 d . . .
H21 H 0.5492 0.2076 0.2643 0.060 Uiso 1 1 calc R . .
C22 C 0.58370(17) 0.0908(3) 0.21718(15) 0.0513(11) Uani 1 1 d . . .
H22 H 0.5565 0.0346 0.2269 0.062 Uiso 1 1 calc R . .
C23 C 0.62754(16) 0.0684(3) 0.18148(14) 0.0455(9) Uani 1 1 d . . .
H23 H 0.6307 -0.0025 0.1664 0.055 Uiso 1 1 calc R . .
C24 C 0.66706(14) 0.1519(2) 0.16803(12) 0.0322(7) Uani 1 1 d . . .
C25 C 0.71917(14) 0.1528(2) 0.13373(12) 0.0302(7) Uani 1 1 d . . .
C26 C 0.74489(16) 0.0693(3) 0.10471(13) 0.0386(8) Uani 1 1 d . . .
H26 H 0.7279 -0.0022 0.1043 0.046 Uiso 1 1 calc R . .
C27 C 0.79536(16) 0.0925(3) 0.07673(13) 0.0418(9) Uani 1 1 d . . .
H27 H 0.8132 0.0360 0.0569 0.050 Uiso 1 1 calc R . .
C28 C 0.82067(15) 0.1959(3) 0.07677(13) 0.0390(8) Uani 1 1 d . . .
H28 H 0.8556 0.2100 0.0572 0.047 Uiso 1 1 calc R . .
C29 C 0.79479(14) 0.2806(2) 0.10582(12) 0.0318(7) Uani 1 1 d . . .
H29 H 0.8117 0.3521 0.1059 0.038 Uiso 1 1 calc R . .
C30 C 0.74440(13) 0.2576(2) 0.13414(11) 0.0248(6) Uani 1 1 d . . .
C31 C 0.67638(13) 0.4266(2) 0.13334(11) 0.0249(6) Uani 1 1 d . . .
H31A H 0.7096 0.4748 0.1220 0.030 Uiso 1 1 calc R . .
H31B H 0.6519 0.4706 0.1574 0.030 Uiso 1 1 calc R . .
C32 C 0.59745(15) 0.5302(3) 0.04221(13) 0.0397(8) Uani 1 1 d . . .
H32A H 0.5753 0.5703 0.0687 0.060 Uiso 1 1 calc R . .
H32B H 0.5698 0.5181 0.0097 0.060 Uiso 1 1 calc R . .
H32C H 0.6334 0.5728 0.0330 0.060 Uiso 1 1 calc R . .
C33 C 0.66494(19) 0.3221(3) 0.01917(13) 0.0582(12) Uani 1 1 d . . .
H33A H 0.6795 0.2513 0.0335 0.087 Uiso 1 1 calc R . .
H33B H 0.7003 0.3657 0.0096 0.087 Uiso 1 1 calc R . .
H33C H 0.6366 0.3105 -0.0129 0.087 Uiso 1 1 calc R . .
C34 C 0.55400(18) 0.3177(4) 0.08644(16) 0.0759(15) Uani 1 1 d . . .
H34A H 0.5325 0.3569 0.1137 0.114 Uiso 1 1 calc R . .
H34B H 0.5663 0.2452 0.1001 0.114 Uiso 1 1 calc R . .
H34C H 0.5264 0.3099 0.0536 0.114 Uiso 1 1 calc R . .
C35 C 0.72864(13) 0.2705(2) 0.33733(12) 0.0290(7) Uani 1 1 d . . .
H35A H 0.7491 0.2023 0.3506 0.035 Uiso 1 1 calc R . .
H35B H 0.7101 0.2585 0.3002 0.035 Uiso 1 1 calc R . .
C36 C 0.68020(15) 0.3062(3) 0.37397(14) 0.0469(9) Uani 1 1 d . . .
H36A H 0.6588 0.2426 0.3885 0.056 Uiso 1 1 calc R . .
H36B H 0.6493 0.3549 0.3550 0.056 Uiso 1 1 calc R . .
C37 C 0.71838(19) 0.3664(4) 0.41787(16) 0.0651(12) Uani 1 1 d . . .
H37A H 0.6938 0.4251 0.4333 0.078 Uiso 1 1 calc R . .
H37B H 0.7332 0.3157 0.4471 0.078 Uiso 1 1 calc R . .
C38 C 0.77051(18) 0.4124(3) 0.39157(12) 0.0431(9) Uani 1 1 d . . .
H38A H 0.7653 0.4924 0.3874 0.052 Uiso 1 1 calc R . .
H38B H 0.8096 0.3983 0.4137 0.052 Uiso 1 1 calc R . .
C39 C 0.92763(14) 0.5816(3) 0.34079(13) 0.0343(8) Uani 1 1 d . . .
H39A H 0.9137 0.6246 0.3712 0.041 Uiso 1 1 calc R . .
H39B H 0.9213 0.6255 0.3075 0.041 Uiso 1 1 calc R . .
C40 C 0.99412(17) 0.5494(4) 0.35123(18) 0.0655(12) Uani 1 1 d . . .
H40A H 1.0145 0.5444 0.3172 0.079 Uiso 1 1 calc R . .
H40B H 1.0168 0.6028 0.3752 0.079 Uiso 1 1 calc R . .
C41 C 0.9918(2) 0.4414(4) 0.3775(2) 0.0893(16) Uani 1 1 d . . .
H41A H 1.0214 0.3908 0.3621 0.107 Uiso 1 1 calc R . .
H41B H 1.0032 0.4484 0.4165 0.107 Uiso 1 1 calc R . .
C42 C 0.92945(19) 0.3995(4) 0.36824(18) 0.0725(14) Uani 1 1 d . . .
H42A H 0.9297 0.3280 0.3497 0.087 Uiso 1 1 calc R . .
H42B H 0.9108 0.3896 0.4029 0.087 Uiso 1 1 calc R . .
C43 C 0.77140(13) 0.6784(2) 0.32732(11) 0.0259(7) Uani 1 1 d . . .
H43A H 0.7881 0.7427 0.3092 0.031 Uiso 1 1 calc R . .
H43B H 0.8024 0.6535 0.3560 0.031 Uiso 1 1 calc R . .
C44 C 0.71158(13) 0.7058(2) 0.35009(12) 0.0295(7) Uani 1 1 d . . .
H44A H 0.7117 0.7817 0.3638 0.035 Uiso 1 1 calc R . .
H44B H 0.7027 0.6551 0.3794 0.035 Uiso 1 1 calc R . .
C45 C 0.66533(14) 0.6919(3) 0.30144(13) 0.0353(8) Uani 1 1 d . . .
H45A H 0.6234 0.6769 0.3126 0.042 Uiso 1 1 calc R . .
H45B H 0.6638 0.7580 0.2785 0.042 Uiso 1 1 calc R . .
C46 C 0.68995(13) 0.5953(3) 0.27228(13) 0.0354(8) Uani 1 1 d . . .
H46A H 0.6692 0.5272 0.2825 0.042 Uiso 1 1 calc R . .
H46B H 0.6830 0.6051 0.2329 0.042 Uiso 1 1 calc R . .
C47 C 0.84905(16) 0.1728(2) 0.26399(13) 0.0373(8) Uani 1 1 d . A .
H47A H 0.8033 0.1725 0.2614 0.045 Uiso 1 1 calc R . .
H47B H 0.8643 0.1469 0.3003 0.045 Uiso 1 1 calc R . .
C48 C 0.87271(15) 0.1013(3) 0.22162(13) 0.0355(8) Uani 1 1 d . . .
H48A H 0.8843 0.0289 0.2370 0.043 Uiso 0.619(8) 1 calc PR A 1
H48B H 0.8402 0.0905 0.1920 0.043 Uiso 0.619(8) 1 calc PR A 1
H48C H 0.8418 0.0907 0.1907 0.043 Uiso 0.381(8) 1 calc PR A 2
H48D H 0.8869 0.0295 0.2360 0.043 Uiso 0.381(8) 1 calc PR A 2
C49A C 0.9265(2) 0.1534(6) 0.2012(2) 0.0294(16) Uiso 0.619(8) 1 d P A 1
H49A H 0.9303 0.1336 0.1631 0.035 Uiso 0.619(8) 1 calc PR A 1
H49B H 0.9649 0.1323 0.2227 0.035 Uiso 0.619(8) 1 calc PR A 1
C50A C 0.9137(2) 0.2730(4) 0.20682(19) 0.0271(15) Uiso 0.619(8) 1 d P A 1
H50A H 0.8921 0.3022 0.1734 0.032 Uiso 0.619(8) 1 calc PR A 1
H50B H 0.9527 0.3141 0.2146 0.032 Uiso 0.619(8) 1 calc PR A 1
C49B C 0.9310(2) 0.1800(4) 0.20624(19) 0.042(4) Uiso 0.381(8) 1 d PR A 2
H49C H 0.9706 0.1397 0.2108 0.051 Uiso 0.381(8) 1 calc PR A 2
H49D H 0.9246 0.2062 0.1687 0.051 Uiso 0.381(8) 1 calc PR A 2
C50B C 0.9306(4) 0.2732(7) 0.2450(4) 0.033(3) Uiso 0.381(8) 1 d P A 2
H50C H 0.9565 0.2570 0.2785 0.040 Uiso 0.381(8) 1 calc PR A 2
H50D H 0.9457 0.3411 0.2289 0.040 Uiso 0.381(8) 1 calc PR A 2
B1 B 0.86667(15) -0.0400(3) 0.42336(13) 0.0239(7) Uani 1 1 d . . .
C51 C 0.79808(13) -0.0271(2) 0.39035(11) 0.0221(6) Uani 1 1 d . . .
C52 C 0.78702(13) -0.0294(2) 0.33419(11) 0.0230(6) Uani 1 1 d . . .
H52 H 0.8211 -0.0399 0.3131 0.028 Uiso 1 1 calc R . .
C53 C 0.72839(14) -0.0170(2) 0.30802(12) 0.0292(7) Uani 1 1 d . . .
H53 H 0.7233 -0.0177 0.2698 0.035 Uiso 1 1 calc R . .
C54 C 0.67763(14) -0.0037(2) 0.33721(12) 0.0306(7) Uani 1 1 d . . .
H54 H 0.6375 0.0047 0.3195 0.037 Uiso 1 1 calc R . .
C55 C 0.68592(14) -0.0026(2) 0.39263(12) 0.0311(7) Uani 1 1 d . . .
H55 H 0.6513 0.0054 0.4134 0.037 Uiso 1 1 calc R . .
C56 C 0.74512(14) -0.0133(2) 0.41806(12) 0.0285(7) Uani 1 1 d . . .
H56 H 0.7497 -0.0111 0.4562 0.034 Uiso 1 1 calc R . .
C57 C 0.87535(13) -0.1646(2) 0.44810(11) 0.0252(6) Uani 1 1 d . . .
C58 C 0.93480(14) -0.2056(2) 0.46373(12) 0.0320(7) Uani 1 1 d . . .
H58 H 0.9694 -0.1596 0.4599 0.038 Uiso 1 1 calc R . .
C59 C 0.94524(16) -0.3097(3) 0.48441(12) 0.0380(8) Uani 1 1 d . . .
H59 H 0.9862 -0.3337 0.4941 0.046 Uiso 1 1 calc R . .
C60 C 0.89598(17) -0.3781(3) 0.49077(12) 0.0410(9) Uani 1 1 d . . .
H60 H 0.9028 -0.4498 0.5045 0.049 Uiso 1 1 calc R . .
C61 C 0.83685(17) -0.3419(3) 0.47707(12) 0.0378(8) Uani 1 1 d . . .
H61 H 0.8026 -0.3883 0.4818 0.045 Uiso 1 1 calc R . .
C62 C 0.82715(14) -0.2364(2) 0.45614(11) 0.0281(7) Uani 1 1 d . . .
H62 H 0.7859 -0.2129 0.4471 0.034 Uiso 1 1 calc R . .
C63 C 0.92185(13) -0.0198(2) 0.38262(11) 0.0247(6) Uani 1 1 d . . .
C64 C 0.96027(13) 0.0720(2) 0.38395(12) 0.0313(7) Uani 1 1 d . . .
H64 H 0.9548 0.1275 0.4098 0.038 Uiso 1 1 calc R . .
C65 C 1.00662(14) 0.0849(3) 0.34845(14) 0.0391(8) Uani 1 1 d . . .
H65 H 1.0317 0.1486 0.3506 0.047 Uiso 1 1 calc R . .
C66 C 1.01638(15) 0.0064(3) 0.31054(13) 0.0394(8) Uani 1 1 d . . .
H66 H 1.0478 0.0155 0.2864 0.047 Uiso 1 1 calc R . .
C67 C 0.97963(14) -0.0861(3) 0.30822(12) 0.0370(8) Uani 1 1 d . . .
H67 H 0.9858 -0.1413 0.2824 0.044 Uiso 1 1 calc R . .
C68 C 0.93397(14) -0.0982(3) 0.34336(11) 0.0303(7) Uani 1 1 d . . .
H68 H 0.9095 -0.1627 0.3410 0.036 Uiso 1 1 calc R . .
C69 C 0.87306(13) 0.0518(2) 0.47184(11) 0.0248(6) Uani 1 1 d . . .
C70 C 0.85157(15) 0.1587(3) 0.46356(12) 0.0369(8) Uani 1 1 d . . .
H70 H 0.8305 0.1762 0.4298 0.044 Uiso 1 1 calc R . .
C71 C 0.85935(15) 0.2405(3) 0.50191(13) 0.0371(8) Uani 1 1 d . . .
H71 H 0.8439 0.3118 0.4941 0.045 Uiso 1 1 calc R . .
C72 C 0.88939(13) 0.2184(3) 0.55128(12) 0.0304(7) Uani 1 1 d . . .
H72 H 0.8946 0.2736 0.5780 0.036 Uiso 1 1 calc R . .
C73 C 0.91184(14) 0.1143(3) 0.56125(12) 0.0320(7) Uani 1 1 d . . .
H73 H 0.9332 0.0978 0.5950 0.038 Uiso 1 1 calc R . .
C74 C 0.90347(13) 0.0335(2) 0.52228(11) 0.0268(7) Uani 1 1 d . . .
H74 H 0.9192 -0.0375 0.5304 0.032 Uiso 1 1 calc R . .

loop_
_atom_site_aniso_label
_atom_site_aniso_U_11
_atom_site_aniso_U_22
_atom_site_aniso_U_33
_atom_site_aniso_U_23
_atom_site_aniso_U_13
_atom_site_aniso_U_12
Y1 0.02356(14) 0.01581(13) 0.01954(14) 0.00132(12) -0.00234(10) -0.00214(12)
Si1 0.0318(5) 0.0253(4) 0.0259(4) -0.0015(4) -0.0050(4) 0.0002(4)
Si2 0.0331(5) 0.0298(5) 0.0223(4) -0.0017(4) 0.0049(4) -0.0095(4)
O1 0.0298(11) 0.0201(10) 0.0243(10) 0.0052(8) 0.0021(9) -0.0007(8)
O2 0.0277(11) 0.0206(10) 0.0285(11) -0.0057(9) -0.0052(9) -0.0022(9)
O3 0.0361(12) 0.0231(11) 0.0236(10) -0.0003(9) 0.0026(9) -0.0062(9)
O4 0.0327(12) 0.0332(12) 0.0286(11) 0.0095(9) -0.0119(9) -0.0080(9)
O5 0.0267(11) 0.0193(10) 0.0292(11) -0.0049(8) -0.0017(9) -0.0006(8)
O6 0.0335(12) 0.0213(11) 0.0405(13) 0.0034(9) 0.0023(10) 0.0012(9)
C1 0.0251(15) 0.0201(14) 0.0217(15) 0.0025(12) 0.0020(12) -0.0030(12)
C2 0.0251(15) 0.0193(15) 0.0241(15) -0.0008(12) 0.0043(12) -0.0040(12)
C3 0.0297(17) 0.0307(18) 0.0335(17) 0.0001(14) 0.0027(14) 0.0027(14)
C4 0.045(2) 0.0355(19) 0.044(2) -0.0097(16) 0.0089(17) 0.0086(16)
C5 0.057(2) 0.040(2) 0.0351(19) -0.0126(16) 0.0095(17) -0.0010(18)
C6 0.043(2) 0.0342(18) 0.0259(16) -0.0012(14) -0.0046(15) -0.0026(15)
C7 0.0301(16) 0.0208(15) 0.0271(15) 0.0018(13) 0.0002(13) -0.0056(13)
C8 0.0244(15) 0.0191(15) 0.0268(15) 0.0042(12) 0.0045(12) -0.0053(12)
C9 0.0303(17) 0.0291(17) 0.0342(17) 0.0113(14) -0.0052(14) -0.0037(14)
C10 0.0338(18) 0.0290(18) 0.048(2) 0.0150(16) 0.0059(16) 0.0080(15)
C11 0.044(2) 0.0285(18) 0.043(2) 0.0083(15) 0.0178(17) 0.0100(15)
C12 0.0432(19) 0.0242(16) 0.0243(16) 0.0019(13) 0.0071(14) 0.0026(14)
C13 0.0249(15) 0.0183(14) 0.0230(15) 0.0055(12) 0.0055(12) -0.0036(12)
C14 0.0248(16) 0.0290(16) 0.0231(15) -0.0012(13) -0.0010(12) -0.0024(13)
C15 0.056(2) 0.041(2) 0.040(2) -0.0053(16) 0.0211(17) -0.0144(18)
C16 0.050(2) 0.092(3) 0.034(2) 0.002(2) 0.0023(18) -0.038(2)
C17 0.060(2) 0.0300(19) 0.057(2) 0.0075(17) 0.0182(19) -0.0033(18)
C18 0.0254(15) 0.0208(15) 0.0238(15) -0.0023(12) -0.0046(12) 0.0012(12)
C19 0.0254(16) 0.0302(17) 0.0261(16) 0.0005(13) -0.0074(13) -0.0037(13)
C20 0.0286(17) 0.050(2) 0.0317(18) 0.0000(16) -0.0052(14) -0.0075(16)
C21 0.035(2) 0.075(3) 0.038(2) 0.012(2) -0.0066(16) -0.015(2)
C22 0.040(2) 0.065(3) 0.046(2) 0.028(2) -0.0171(18) -0.0250(19)
C23 0.048(2) 0.037(2) 0.047(2) 0.0142(17) -0.0217(18) -0.0148(17)
C24 0.0333(18) 0.0286(17) 0.0317(17) 0.0068(14) -0.0165(14) -0.0063(14)
C25 0.0387(18) 0.0214(16) 0.0272(16) -0.0014(13) -0.0174(14) 0.0014(14)
C26 0.054(2) 0.0216(17) 0.0369(19) -0.0052(14) -0.0167(17) 0.0043(16)
C27 0.055(2) 0.0307(19) 0.0380(19) -0.0124(15) -0.0103(17) 0.0207(17)
C28 0.0364(19) 0.041(2) 0.0393(19) -0.0068(16) -0.0015(15) 0.0121(16)
C29 0.0303(17) 0.0257(16) 0.0383(18) -0.0058(14) -0.0048(14) 0.0033(14)
C30 0.0275(16) 0.0190(15) 0.0261(15) -0.0027(12) -0.0079(13) 0.0043(12)
C31 0.0261(15) 0.0207(15) 0.0276(15) -0.0037(12) -0.0001(12) 0.0027(12)
C32 0.044(2) 0.0364(19) 0.0368(18) -0.0006(15) -0.0080(16) 0.0125(16)
C33 0.089(3) 0.052(2) 0.0305(19) -0.0104(17) -0.017(2) 0.035(2)
C34 0.054(3) 0.107(4) 0.061(3) 0.037(3) -0.029(2) -0.042(3)
C35 0.0310(17) 0.0260(16) 0.0301(16) 0.0056(13) 0.0028(14) -0.0059(13)
C36 0.0313(19) 0.061(2) 0.049(2) 0.0070(19) 0.0101(17) 0.0069(17)
C37 0.074(3) 0.072(3) 0.054(3) -0.015(2) 0.031(2) -0.006(2)
C38 0.071(3) 0.0329(19) 0.0247(17) -0.0003(14) 0.0018(17) -0.0065(17)
C39 0.0363(18) 0.0359(19) 0.0301(17) -0.0032(14) -0.0012(14) -0.0144(15)
C40 0.036(2) 0.079(3) 0.081(3) -0.024(3) 0.005(2) -0.008(2)
C41 0.052(3) 0.101(4) 0.111(4) 0.018(3) -0.021(3) 0.019(3)
C42 0.073(3) 0.063(3) 0.075(3) 0.035(2) -0.040(2) -0.013(2)
C43 0.0312(17) 0.0197(15) 0.0264(16) -0.0046(12) 0.0008(13) -0.0060(13)
C44 0.0291(16) 0.0278(17) 0.0317(17) -0.0002(14) 0.0026(14) -0.0027(13)
C45 0.0320(18) 0.0331(18) 0.0405(19) -0.0073(15) 0.0000(15) 0.0043(14)
C46 0.0278(17) 0.0316(17) 0.046(2) -0.0094(15) -0.0044(15) 0.0009(14)
C47 0.056(2) 0.0143(15) 0.043(2) 0.0029(14) 0.0159(17) -0.0020(15)
C48 0.044(2) 0.0268(17) 0.0362(18) 0.0014(14) 0.0031(15) 0.0054(15)
B1 0.0265(17) 0.0241(18) 0.0206(16) -0.0018(14) 0.0000(14) -0.0009(14)
C51 0.0251(15) 0.0136(14) 0.0275(15) 0.0010(11) 0.0005(12) -0.0016(11)
C52 0.0281(16) 0.0142(14) 0.0265(15) 0.0014(11) 0.0012(13) -0.0032(12)
C53 0.0378(18) 0.0215(15) 0.0273(16) 0.0028(13) -0.0040(14) -0.0045(14)
C54 0.0271(17) 0.0253(16) 0.0382(18) 0.0007(14) -0.0047(14) 0.0000(13)
C55 0.0276(17) 0.0282(17) 0.0378(18) -0.0062(14) 0.0053(14) 0.0027(14)
C56 0.0343(17) 0.0277(16) 0.0236(15) -0.0031(13) 0.0021(14) -0.0005(14)
C57 0.0309(17) 0.0257(16) 0.0189(14) -0.0007(12) 0.0023(12) -0.0026(13)
C58 0.0365(18) 0.0298(17) 0.0301(17) 0.0057(14) 0.0062(14) 0.0033(14)
C59 0.043(2) 0.039(2) 0.0325(18) 0.0064(15) 0.0060(15) 0.0114(16)
C60 0.068(3) 0.0287(18) 0.0274(17) 0.0082(14) 0.0101(17) 0.0083(18)
C61 0.062(2) 0.0296(18) 0.0224(16) 0.0028(14) 0.0065(16) -0.0119(17)
C62 0.0362(17) 0.0292(17) 0.0188(15) -0.0011(13) 0.0012(13) -0.0039(14)
C63 0.0240(15) 0.0243(15) 0.0247(15) 0.0052(12) -0.0048(12) 0.0019(12)
C64 0.0303(17) 0.0274(17) 0.0352(17) 0.0084(14) -0.0037(14) 0.0022(14)
C65 0.0268(17) 0.0361(19) 0.053(2) 0.0205(17) -0.0055(16) -0.0042(14)
C66 0.0279(18) 0.054(2) 0.0360(19) 0.0203(17) 0.0033(15) 0.0031(16)
C67 0.0317(18) 0.051(2) 0.0282(17) 0.0002(15) 0.0023(14) 0.0045(16)
C68 0.0299(17) 0.0343(17) 0.0262(16) 0.0030(14) -0.0006(13) -0.0036(14)
C69 0.0261(15) 0.0248(15) 0.0234(15) 0.0023(13) 0.0023(12) -0.0007(13)
C70 0.049(2) 0.0309(18) 0.0284(17) 0.0004(14) -0.0108(15) 0.0029(15)
C71 0.043(2) 0.0265(17) 0.0401(19) -0.0044(15) -0.0045(16) 0.0053(15)
C72 0.0305(17) 0.0339(18) 0.0265(16) -0.0123(14) 0.0011(13) -0.0034(14)
C73 0.0308(17) 0.043(2) 0.0215(16) 0.0007(14) -0.0027(13) 0.0004(15)
C74 0.0257(16) 0.0269(16) 0.0276(16) 0.0010(13) 0.0013(13) -0.0005(13)

loop_
_atom_type_symbol
_atom_type_description
_atom_type_scat_dispersion_real
_atom_type_scat_dispersion_imag
_atom_type_scat_source
C C 0.0033 0.0016 'International Tables Vol C Tables 4.2.6.8 and 6.1.1.4'
H H 0.0000 0.0000 'International Tables Vol C Tables 4.2.6.8 and 6.1.1.4'
B B 0.0013 0.0007 'International Tables Vol C Tables 4.2.6.8 and 6.1.1.4'
O O 0.0106 0.0060 'International Tables Vol C Tables 4.2.6.8 and 6.1.1.4'
Si Si 0.0817 0.0704 'International Tables Vol C Tables 4.2.6.8 and 6.1.1.4'
Y Y -2.7962 3.5667 'International Tables Vol C Tables 4.2.6.8 and 6.1.1.4'

loop_
_geom_angle_atom_site_label_1
_geom_angle_atom_site_label_2
_geom_angle_atom_site_label_3
_geom_angle
O2 Y1 O1 106.25(7)
O2 Y1 O6 90.43(7)
O1 Y1 O6 93.52(7)
O2 Y1 O5 93.43(7)
O1 Y1 O5 97.16(7)
O6 Y1 O5 167.14(7)
O2 Y1 O3 91.47(7)
O1 Y1 O3 162.24(7)
O6 Y1 O3 87.37(7)
O5 Y1 O3 80.27(7)
O2 Y1 O4 166.44(7)
O1 Y1 O4 85.90(7)
O6 Y1 O4 82.69(7)
O5 Y1 O4 90.93(7)
O3 Y1 O4 76.61(7)
C34 Si1 C33 109.8(2)
C34 Si1 C32 107.52(18)
C33 Si1 C32 107.95(16)
C34 Si1 C31 112.47(15)
C33 Si1 C31 112.23(15)
C32 Si1 C31 106.61(13)
C17 Si2 C15 109.94(17)
C17 Si2 C16 109.25(19)
C15 Si2 C16 107.38(17)
C17 Si2 C14 110.97(14)
C15 Si2 C14 113.71(14)
C16 Si2 C14 105.35(14)
C1 O1 Y1 156.01(17)
C18 O2 Y1 167.31(17)
C38 O3 C35 107.0(2)
C38 O3 Y1 125.35(17)
C35 O3 Y1 125.43(15)
C42 O4 C39 106.7(2)
C42 O4 Y1 127.9(2)
C39 O4 Y1 122.61(16)
C43 O5 C46 108.6(2)
C43 O5 Y1 130.71(16)
C46 O5 Y1 120.13(16)
C50B O6 C47 107.8(4)
C50B O6 C50A 39.5(4)
C47 O6 C50A 106.9(2)
C50B O6 Y1 126.9(4)
C47 O6 Y1 125.10(17)
C50A O6 Y1 117.3(2)
O1 C1 C13 109.1(2)
O1 C1 C2 112.3(2)
C13 C1 C2 100.7(2)
O1 C1 C14 110.1(2)
C13 C1 C14 113.5(2)
C2 C1 C14 110.9(2)
C3 C2 C7 120.5(3)
C3 C2 C1 128.8(3)
C7 C2 C1 110.6(2)
C2 C3 C4 118.5(3)
C2 C3 H3 120.7
C4 C3 H3 120.7
C5 C4 C3 121.2(3)
C5 C4 H4 119.4
C3 C4 H4 119.4
C4 C5 C6 120.7(3)
C4 C5 H5 119.6
C6 C5 H5 119.6
C5 C6 C7 118.8(3)
C5 C6 H6 120.6
C7 C6 H6 120.6
C6 C7 C2 120.2(3)
C6 C7 C8 131.0(3)
C2 C7 C8 108.8(2)
C9 C8 C13 120.7(3)
C9 C8 C7 130.7(3)
C13 C8 C7 108.5(2)
C10 C9 C8 118.7(3)
C10 C9 H9 120.7
C8 C9 H9 120.7
C9 C10 C11 120.8(3)
C9 C10 H10 119.6
C11 C10 H10 119.6
C12 C11 C10 120.3(3)
C12 C11 H11 119.8
C10 C11 H11 119.8
C13 C12 C11 119.2(3)
C13 C12 H12 120.4
C11 C12 H12 120.4
C12 C13 C8 120.2(3)
C12 C13 C1 128.5(3)
C8 C13 C1 111.3(2)
C1 C14 Si2 123.05(19)
C1 C14 H14A 106.6
Si2 C14 H14A 106.6
C1 C14 H14B 106.6
Si2 C14 H14B 106.6
H14A C14 H14B 106.5
Si2 C15 H15A 109.5
Si2 C15 H15B 109.5
H15A C15 H15B 109.5
Si2 C15 H15C 109.5
H15A C15 H15C 109.5
H15B C15 H15C 109.5
Si2 C16 H16A 109.5
Si2 C16 H16B 109.5
H16A C16 H16B 109.5
Si2 C16 H16C 109.5
H16A C16 H16C 109.5
H16B C16 H16C 109.5
Si2 C17 H17A 109.5
Si2 C17 H17B 109.5
H17A C17 H17B 109.5
Si2 C17 H17C 109.5
H17A C17 H17C 109.5
H17B C17 H17C 109.5
O2 C18 C19 111.3(2)
O2 C18 C30 112.1(2)
C19 C18 C30 101.0(2)
O2 C18 C31 109.7(2)
C19 C18 C31 111.3(2)
C30 C18 C31 111.2(2)
C20 C19 C24 120.3(3)
C20 C19 C18 128.3(3)
C24 C19 C18 111.4(3)
C19 C20 C21 118.9(3)
C19 C20 H20 120.5
C21 C20 H20 120.5
C22 C21 C20 120.8(4)
C22 C21 H21 119.6
C20 C21 H21 119.6
C23 C22 C21 120.9(3)
C23 C22 H22 119.6
C21 C22 H22 119.6
C22 C23 C24 118.5(3)
C22 C23 H23 120.7
C24 C23 H23 120.7
C23 C24 C19 120.5(3)
C23 C24 C25 131.5(3)
C19 C24 C25 108.0(3)
C26 C25 C30 120.3(3)
C26 C25 C24 130.8(3)
C30 C25 C24 108.8(3)
C27 C26 C25 118.7(3)
C27 C26 H26 120.7
C25 C26 H26 120.7
C26 C27 C28 121.5(3)
C26 C27 H27 119.3
C28 C27 H27 119.3
C27 C28 C29 120.1(3)
C27 C28 H28 120.0
C29 C28 H28 120.0
C30 C29 C28 118.7(3)
C30 C29 H29 120.7
C28 C29 H29 120.7
C29 C30 C25 120.7(3)
C29 C30 C18 128.5(3)
C25 C30 C18 110.8(3)
C18 C31 Si1 121.95(19)
C18 C31 H31A 106.8
Si1 C31 H31A 106.8
C18 C31 H31B 106.8
Si1 C31 H31B 106.8
H31A C31 H31B 106.7
Si1 C32 H32A 109.5
Si1 C32 H32B 109.5
H32A C32 H32B 109.5
Si1 C32 H32C 109.5
H32A C32 H32C 109.5
H32B C32 H32C 109.5
Si1 C33 H33A 109.5
Si1 C33 H33B 109.5
H33A C33 H33B 109.5
Si1 C33 H33C 109.5
H33A C33 H33C 109.5
H33B C33 H33C 109.5
Si1 C34 H34A 109.5
Si1 C34 H34B 109.5
H34A C34 H34B 109.5
Si1 C34 H34C 109.5
H34A C34 H34C 109.5
H34B C34 H34C 109.5
O3 C35 C36 104.0(2)
O3 C35 H35A 111.0
C36 C35 H35A 111.0
O3 C35 H35B 111.0
C36 C35 H35B 111.0
H35A C35 H35B 109.0
C35 C36 C37 102.2(3)
C35 C36 H36A 111.3
C37 C36 H36A 111.3
C35 C36 H36B 111.3
C37 C36 H36B 111.3
H36A C36 H36B 109.2
C38 C37 C36 105.2(3)
C38 C37 H37A 110.7
C36 C37 H37A 110.7
C38 C37 H37B 110.7
C36 C37 H37B 110.7
H37A C37 H37B 108.8
O3 C38 C37 108.4(3)
O3 C38 H38A 110.0
C37 C38 H38A 110.0
O3 C38 H38B 110.0
C37 C38 H38B 110.0
H38A C38 H38B 108.4
O4 C39 C40 104.7(3)
O4 C39 H39A 110.8
C40 C39 H39A 110.8
O4 C39 H39B 110.8
C40 C39 H39B 110.8
H39A C39 H39B 108.9
C41 C40 C39 104.3(3)
C41 C40 H40A 110.9
C39 C40 H40A 110.9
C41 C40 H40B 110.9
C39 C40 H40B 110.9
H40A C40 H40B 108.9
C42 C41 C40 108.1(3)
C42 C41 H41A 110.1
C40 C41 H41A 110.1
C42 C41 H41B 110.1
C40 C41 H41B 110.1
H41A C41 H41B 108.4
O4 C42 C41 107.4(3)
O4 C42 H42A 110.2
C41 C42 H42A 110.2
O4 C42 H42B 110.2
C41 C42 H42B 110.2
H42A C42 H42B 108.5
O5 C43 C44 105.0(2)
O5 C43 H43A 110.7
C44 C43 H43A 110.7
O5 C43 H43B 110.7
C44 C43 H43B 110.7
H43A C43 H43B 108.8
C43 C44 C45 102.1(2)
C43 C44 H44A 111.4
C45 C44 H44A 111.4
C43 C44 H44B 111.4
C45 C44 H44B 111.4
H44A C44 H44B 109.2
C46 C45 C44 103.7(2)
C46 C45 H45A 111.0
C44 C45 H45A 111.0
C46 C45 H45B 111.0
C44 C45 H45B 111.0
H45A C45 H45B 109.0
O5 C46 C45 105.9(2)
O5 C46 H46A 110.6
C45 C46 H46A 110.6
O5 C46 H46B 110.6
C45 C46 H46B 110.6
H46A C46 H46B 108.7
O6 C47 C48 106.2(2)
O6 C47 H47A 110.5
C48 C47 H47A 110.5
O6 C47 H47B 110.5
C48 C47 H47B 110.5
H47A C47 H47B 108.7
C49A C48 C47 108.7(4)
C49A C48 C49B 11.0(3)
C47 C48 C49B 97.7(3)
C49A C48 H48A 110.0
C47 C48 H48A 110.0
C49B C48 H48A 115.7
C49A C48 H48B 110.0
C47 C48 H48B 110.0
C49B C48 H48B 114.6
H48A C48 H48B 108.3
C49A C48 H48C 107.3
C47 C48 H48C 112.2
C49B C48 H48C 112.2
H48A C48 H48C 108.7
H48B C48 H48C 2.9
C49A C48 H48D 106.3
C47 C48 H48D 112.2
C49B C48 H48D 112.2
H48A C48 H48D 3.7
H48B C48 H48D 109.7
H48C C48 H48D 109.8
C48 C49A C50A 103.6(4)
C48 C49A H49A 111.0
C50A C49A H49A 111.0
C48 C49A H49B 111.0
C50A C49A H49B 111.0
H49A C49A H49B 109.0
C49A C50A O6 105.3(4)
C49A C50A H50A 110.7
O6 C50A H50A 110.7
C49A C50A H50B 110.7
O6 C50A H50B 110.7
H50A C50A H50B 108.8
C50B C49B C48 104.5(4)
C50B C49B H49C 110.9
C48 C49B H49C 110.9
C50B C49B H49D 110.9
C48 C49B H49D 110.9
H49C C49B H49D 108.9
O6 C50B C49B 103.5(6)
O6 C50B H50C 111.1
C49B C50B H50C 111.1
O6 C50B H50D 111.1
C49B C50B H50D 111.1
H50C C50B H50D 109.0
C63 B1 C69 109.0(2)
C63 B1 C51 110.4(2)
C69 B1 C51 108.7(2)
C63 B1 C57 107.6(2)
C69 B1 C57 110.8(2)
C51 B1 C57 110.3(2)
C56 C51 C52 114.5(3)
C56 C51 B1 120.6(2)
C52 C51 B1 124.9(2)
C53 C52 C51 122.9(3)
C53 C52 H52 118.5
C51 C52 H52 118.5
C54 C53 C52 120.3(3)
C54 C53 H53 119.8
C52 C53 H53 119.8
C53 C54 C55 119.0(3)
C53 C54 H54 120.5
C55 C54 H54 120.5
C54 C55 C56 119.8(3)
C54 C55 H55 120.1
C56 C55 H55 120.1
C55 C56 C51 123.5(3)
C55 C56 H56 118.3
C51 C56 H56 118.3
C62 C57 C58 114.6(3)
C62 C57 B1 124.9(3)
C58 C57 B1 120.5(3)
C59 C58 C57 123.3(3)
C59 C58 H58 118.4
C57 C58 H58 118.4
C60 C59 C58 119.7(3)
C60 C59 H59 120.1
C58 C59 H59 120.1
C61 C60 C59 119.6(3)
C61 C60 H60 120.2
C59 C60 H60 120.2
C60 C61 C62 119.9(3)
C60 C61 H61 120.0
C62 C61 H61 120.0
C57 C62 C61 122.8(3)
C57 C62 H62 118.6
C61 C62 H62 118.6
C64 C63 C68 114.8(3)
C64 C63 B1 124.5(3)
C68 C63 B1 120.6(3)
C63 C64 C65 122.2(3)
C63 C64 H64 118.9
C65 C64 H64 118.9
C66 C65 C64 120.9(3)
C66 C65 H65 119.6
C64 C65 H65 119.6
C65 C66 C67 118.7(3)
C65 C66 H66 120.6
C67 C66 H66 120.6
C68 C67 C66 120.1(3)
C68 C67 H67 120.0
C66 C67 H67 120.0
C67 C68 C63 123.3(3)
C67 C68 H68 118.3
C63 C68 H68 118.3
C74 C69 C70 114.4(3)
C74 C69 B1 124.0(3)
C70 C69 B1 121.5(2)
C71 C70 C69 123.6(3)
C71 C70 H70 118.2
C69 C70 H70 118.2
C72 C71 C70 120.0(3)
C72 C71 H71 120.0
C70 C71 H71 120.0
C71 C72 C73 118.6(3)
C71 C72 H72 120.7
C73 C72 H72 120.7
C72 C73 C74 120.5(3)
C72 C73 H73 119.8
C74 C73 H73 119.8
C73 C74 C69 122.9(3)
C73 C74 H74 118.5
C69 C74 H74 118.5

loop_
_geom_bond_atom_site_label_1
_geom_bond_atom_site_label_2
_geom_bond_distance
Y1 O2 2.0533(18)
Y1 O1 2.0680(18)
Y1 O6 2.3320(19)
Y1 O5 2.3524(18)
Y1 O3 2.4323(19)
Y1 O4 2.4340(19)
Si1 C34 1.857(4)
Si1 C33 1.860(4)
Si1 C32 1.870(3)
Si1 C31 1.890(3)
Si2 C17 1.858(3)
Si2 C15 1.862(3)
Si2 C16 1.875(3)
Si2 C14 1.892(3)
O1 C1 1.406(3)
O2 C18 1.402(3)
O3 C38 1.450(3)
O3 C35 1.461(3)
O4 C42 1.448(4)
O4 C39 1.457(3)
O5 C43 1.464(3)
O5 C46 1.466(3)
O6 C50B 1.312(8)
O6 C47 1.453(3)
O6 C50A 1.550(5)
C1 C13 1.532(4)
C1 C2 1.535(4)
C1 C14 1.542(4)
C2 C3 1.384(4)
C2 C7 1.405(4)
C3 C4 1.391(4)
C3 H3 0.9500
C4 C5 1.380(5)
C4 H4 0.9500
C5 C6 1.386(4)
C5 H5 0.9500
C6 C7 1.394(4)
C6 H6 0.9500
C7 C8 1.466(4)
C8 C9 1.392(4)
C8 C13 1.395(4)
C9 C10 1.376(4)
C9 H9 0.9500
C10 C11 1.396(4)
C10 H10 0.9500
C11 C12 1.383(4)
C11 H11 0.9500
C12 C13 1.382(4)
C12 H12 0.9500
C14 H14A 0.9900
C14 H14B 0.9900
C15 H15A 0.9800
C15 H15B 0.9800
C15 H15C 0.9800
C16 H16A 0.9800
C16 H16B 0.9800
C16 H16C 0.9800
C17 H17A 0.9800
C17 H17B 0.9800
C17 H17C 0.9800
C18 C19 1.520(4)
C18 C30 1.531(4)
C18 C31 1.548(4)
C19 C20 1.380(4)
C19 C24 1.401(4)
C20 C21 1.387(5)
C20 H20 0.9500
C21 C22 1.387(5)
C21 H21 0.9500
C22 C23 1.381(5)
C22 H22 0.9500
C23 C24 1.392(4)
C23 H23 0.9500
C24 C25 1.471(4)
C25 C26 1.395(4)
C25 C30 1.395(4)
C26 C27 1.374(5)
C26 H26 0.9500
C27 C28 1.380(5)
C27 H27 0.9500
C28 C29 1.407(4)
C28 H28 0.9500
C29 C30 1.377(4)
C29 H29 0.9500
C31 H31A 0.9900
C31 H31B 0.9900
C32 H32A 0.9800
C32 H32B 0.9800
C32 H32C 0.9800
C33 H33A 0.9800
C33 H33B 0.9800
C33 H33C 0.9800
C34 H34A 0.9800
C34 H34B 0.9800
C34 H34C 0.9800
C35 C36 1.511(4)
C35 H35A 0.9900
C35 H35B 0.9900
C36 C37 1.512(5)
C36 H36A 0.9900
C36 H36B 0.9900
C37 C38 1.464(5)
C37 H37A 0.9900
C37 H37B 0.9900
C38 H38A 0.9900
C38 H38B 0.9900
C39 C40 1.498(5)
C39 H39A 0.9900
C39 H39B 0.9900
C40 C41 1.478(6)
C40 H40A 0.9900
C40 H40B 0.9900
C41 C42 1.449(6)
C41 H41A 0.9900
C41 H41B 0.9900
C42 H42A 0.9900
C42 H42B 0.9900
C43 C44 1.496(4)
C43 H43A 0.9900
C43 H43B 0.9900
C44 C45 1.522(4)
C44 H44A 0.9900
C44 H44B 0.9900
C45 C46 1.508(4)
C45 H45A 0.9900
C45 H45B 0.9900
C46 H46A 0.9900
C46 H46B 0.9900
C47 C48 1.494(4)
C47 H47A 0.9900
C47 H47B 0.9900
C48 C49A 1.457(6)
C48 C49B 1.659(5)
C48 H48A 0.9900
C48 H48B 0.9900
C48 H48C 0.9900
C48 H48D 0.9900
C49A C50A 1.499(8)
C49A H49A 0.9900
C49A H49B 0.9900
C50A H50A 0.9900
C50A H50B 0.9900
C49B C50B 1.497(9)
C49B H49C 0.9900
C49B H49D 0.9900
C50B H50C 0.9900
C50B H50D 0.9900
B1 C63 1.649(4)
B1 C69 1.649(4)
B1 C51 1.650(4)
B1 C57 1.651(4)
C51 C56 1.397(4)
C51 C52 1.403(4)
C52 C53 1.392(4)
C52 H52 0.9500
C53 C54 1.377(4)
C53 H53 0.9500
C54 C55 1.380(4)
C54 H54 0.9500
C55 C56 1.393(4)
C55 H55 0.9500
C56 H56 0.9500
C57 C62 1.393(4)
C57 C58 1.410(4)
C58 C59 1.387(4)
C58 H58 0.9500
C59 C60 1.377(5)
C59 H59 0.9500
C60 C61 1.375(5)
C60 H60 0.9500
C61 C62 1.402(4)
C61 H61 0.9500
C62 H62 0.9500
C63 C64 1.398(4)
C63 C68 1.411(4)
C64 C65 1.400(4)
C64 H64 0.9500
C65 C66 1.376(5)
C65 H65 0.9500
C66 C67 1.383(5)
C66 H66 0.9500
C67 C68 1.382(4)
C67 H67 0.9500
C68 H68 0.9500
C69 C74 1.392(4)
C69 C70 1.399(4)
C70 C71 1.386(4)
C70 H70 0.9500
C71 C72 1.374(4)
C71 H71 0.9500
C72 C73 1.380(4)
C72 H72 0.9500
C73 C74 1.389(4)
C73 H73 0.9500
C74 H74 0.9500

loop_
_geom_torsion_atom_site_label_1
_geom_torsion_atom_site_label_2
_geom_torsion_atom_site_label_3
_geom_torsion_atom_site_label_4
_geom_torsion
O2 Y1 O1 C1 36.4(4)
O6 Y1 O1 C1 127.9(4)
O5 Y1 O1 C1 -59.3(4)
O3 Y1 O1 C1 -139.7(4)
O4 Y1 O1 C1 -149.7(4)
O1 Y1 O2 C18 41.0(8)
O6 Y1 O2 C18 -52.8(8)
O5 Y1 O2 C18 139.5(8)
O3 Y1 O2 C18 -140.1(8)
O4 Y1 O2 C18 -112.0(8)
O2 Y1 O3 C38 -140.5(2)
O1 Y1 O3 C38 35.7(4)
O6 Y1 O3 C38 129.1(2)
O5 Y1 O3 C38 -47.3(2)
O4 Y1 O3 C38 46.0(2)
O2 Y1 O3 C35 20.3(2)
O1 Y1 O3 C35 -163.4(2)
O6 Y1 O3 C35 -70.0(2)
O5 Y1 O3 C35 113.5(2)
O4 Y1 O3 C35 -153.2(2)
O2 Y1 O4 C42 32.7(5)
O1 Y1 O4 C42 -121.4(3)
O6 Y1 O4 C42 -27.3(3)
O5 Y1 O4 C42 141.5(3)
O3 Y1 O4 C42 61.7(3)
O2 Y1 O4 C39 -168.8(3)
O1 Y1 O4 C39 37.1(2)
O6 Y1 O4 C39 131.2(2)
O5 Y1 O4 C39 -60.0(2)
O3 Y1 O4 C39 -139.7(2)
O2 Y1 O5 C43 178.6(2)
O1 Y1 O5 C43 -74.6(2)
O6 Y1 O5 C43 71.3(4)
O3 Y1 O5 C43 87.7(2)
O4 Y1 O5 C43 11.4(2)
O2 Y1 O5 C46 8.5(2)
O1 Y1 O5 C46 115.4(2)
O6 Y1 O5 C46 -98.7(3)
O3 Y1 O5 C46 -82.4(2)
O4 Y1 O5 C46 -158.6(2)
O2 Y1 O6 C50B 132.1(5)
O1 Y1 O6 C50B 25.8(5)
O5 Y1 O6 C50B -120.3(6)
O3 Y1 O6 C50B -136.4(5)
O4 Y1 O6 C50B -59.6(5)
O2 Y1 O6 C47 -53.3(2)
O1 Y1 O6 C47 -159.6(2)
O5 Y1 O6 C47 54.2(4)
O3 Y1 O6 C47 38.1(2)
O4 Y1 O6 C47 115.0(2)
O2 Y1 O6 C50A 86.4(2)
O1 Y1 O6 C50A -19.9(2)
O5 Y1 O6 C50A -166.1(3)
O3 Y1 O6 C50A 177.8(2)
O4 Y1 O6 C50A -105.3(2)
Y1 O1 C1 C13 24.8(5)
Y1 O1 C1 C2 -85.9(4)
Y1 O1 C1 C14 150.0(3)
O1 C1 C2 C3 -66.1(4)
C13 C1 C2 C3 178.0(3)
C14 C1 C2 C3 57.6(4)
O1 C1 C2 C7 115.6(2)
C13 C1 C2 C7 -0.3(3)
C14 C1 C2 C7 -120.7(3)
C7 C2 C3 C4 0.6(4)
C1 C2 C3 C4 -177.6(3)
C2 C3 C4 C5 -0.2(5)
C3 C4 C5 C6 -0.5(5)
C4 C5 C6 C7 0.7(5)
C5 C6 C7 C2 -0.2(4)
C5 C6 C7 C8 179.0(3)
C3 C2 C7 C6 -0.4(4)
C1 C2 C7 C6 178.1(3)
C3 C2 C7 C8 -179.8(3)
C1 C2 C7 C8 -1.3(3)
C6 C7 C8 C9 5.9(5)
C2 C7 C8 C9 -174.8(3)
C6 C7 C8 C13 -176.7(3)
C2 C7 C8 C13 2.6(3)
C13 C8 C9 C10 0.3(4)
C7 C8 C9 C10 177.3(3)
C8 C9 C10 C11 1.3(4)
C9 C10 C11 C12 -0.9(5)
C10 C11 C12 C13 -1.2(4)
C11 C12 C13 C8 2.8(4)
C11 C12 C13 C1 -173.9(3)
C9 C8 C13 C12 -2.4(4)
C7 C8 C13 C12 180.0(2)
C9 C8 C13 C1 174.8(2)
C7 C8 C13 C1 -2.8(3)
O1 C1 C13 C12 60.5(4)
C2 C1 C13 C12 178.8(3)
C14 C1 C13 C12 -62.6(4)
O1 C1 C13 C8 -116.4(2)
C2 C1 C13 C8 1.9(3)
C14 C1 C13 C8 120.5(3)
O1 C1 C14 Si2 177.30(19)
C13 C1 C14 Si2 -60.1(3)
C2 C1 C14 Si2 52.4(3)
C17 Si2 C14 C1 67.9(3)
C15 Si2 C14 C1 -56.7(3)
C16 Si2 C14 C1 -174.0(2)
Y1 O2 C18 C19 137.9(7)
Y1 O2 C18 C30 25.7(9)
Y1 O2 C18 C31 -98.4(8)
O2 C18 C19 C20 57.3(4)
C30 C18 C19 C20 176.4(3)
C31 C18 C19 C20 -65.5(4)
O2 C18 C19 C24 -121.6(3)
C30 C18 C19 C24 -2.4(3)
C31 C18 C19 C24 115.7(3)
C24 C19 C20 C21 0.2(4)
C18 C19 C20 C21 -178.6(3)
C19 C20 C21 C22 -2.0(5)
C20 C21 C22 C23 1.8(5)
C21 C22 C23 C24 0.2(5)
C22 C23 C24 C19 -2.1(4)
C22 C23 C24 C25 177.1(3)
C20 C19 C24 C23 1.9(4)
C18 C19 C24 C23 -179.1(3)
C20 C19 C24 C25 -177.5(3)
C18 C19 C24 C25 1.5(3)
C23 C24 C25 C26 -0.7(5)
C19 C24 C25 C26 178.6(3)
C23 C24 C25 C30 -179.1(3)
C19 C24 C25 C30 0.2(3)
C30 C25 C26 C27 0.0(4)
C24 C25 C26 C27 -178.2(3)
C25 C26 C27 C28 -0.1(5)
C26 C27 C28 C29 -0.1(5)
C27 C28 C29 C30 0.4(4)
C28 C29 C30 C25 -0.5(4)
C28 C29 C30 C18 -179.7(3)
C26 C25 C30 C29 0.3(4)
C24 C25 C30 C29 178.9(3)
C26 C25 C30 C18 179.6(2)
C24 C25 C30 C18 -1.8(3)
O2 C18 C30 C29 -59.6(4)
C19 C18 C30 C29 -178.2(3)
C31 C18 C30 C29 63.6(4)
O2 C18 C30 C25 121.2(3)
C19 C18 C30 C25 2.6(3)
C31 C18 C30 C25 -115.6(3)
O2 C18 C31 Si1 178.15(18)
C19 C18 C31 Si1 -58.2(3)
C30 C18 C31 Si1 53.6(3)
C34 Si1 C31 C18 63.0(3)
C33 Si1 C31 C18 -61.4(3)
C32 Si1 C31 C18 -179.3(2)
C38 O3 C35 C36 29.2(3)
Y1 O3 C35 C36 -134.6(2)
O3 C35 C36 C37 -36.4(3)
C35 C36 C37 C38 30.3(4)
C35 O3 C38 C37 -10.0(4)
Y1 O3 C38 C37 153.8(2)
C36 C37 C38 O3 -13.3(4)
C42 O4 C39 C40 29.8(4)
Y1 O4 C39 C40 -132.6(2)
O4 C39 C40 C41 -27.8(4)
C39 C40 C41 C42 16.0(5)
C39 O4 C42 C41 -20.1(5)
Y1 O4 C42 C41 141.1(3)
C40 C41 C42 O4 2.1(6)
C46 O5 C43 C44 22.1(3)
Y1 O5 C43 C44 -148.79(18)
O5 C43 C44 C45 -36.3(3)
C43 C44 C45 C46 36.9(3)
C43 O5 C46 C45 1.6(3)
Y1 O5 C46 C45 173.59(18)
C44 C45 C46 O5 -24.1(3)
C50B O6 C47 C48 -44.6(5)
C50A O6 C47 C48 -3.2(4)
Y1 O6 C47 C48 139.9(2)
O6 C47 C48 C49A 21.5(4)
O6 C47 C48 C49B 20.9(3)
C47 C48 C49A C50A -30.8(5)
C49B C48 C49A C50A -27.6(13)
C48 C49A C50A O6 27.7(5)
C50B O6 C50A C49A 82.4(7)
C47 O6 C50A C49A -15.3(5)
Y1 O6 C50A C49A -161.7(3)
C49A C48 C49B C50B -173.2(18)
C47 C48 C49B C50B 3.8(4)
C47 O6 C50B C49B 45.8(6)
C50A O6 C50B C49B -49.4(4)
Y1 O6 C50B C49B -138.9(3)
C48 C49B C50B O6 -29.7(6)
C63 B1 C51 C56 -163.8(2)
C69 B1 C51 C56 -44.3(3)
C57 B1 C51 C56 77.4(3)
C63 B1 C51 C52 16.6(4)
C69 B1 C51 C52 136.2(3)
C57 B1 C51 C52 -102.1(3)
C56 C51 C52 C53 1.1(4)
B1 C51 C52 C53 -179.3(3)
C51 C52 C53 C54 -1.2(4)
C52 C53 C54 C55 0.1(4)
C53 C54 C55 C56 0.9(4)
C54 C55 C56 C51 -1.0(5)
C52 C51 C56 C55 0.0(4)
B1 C51 C56 C55 -179.6(3)
C63 B1 C57 C62 -140.2(3)
C69 B1 C57 C62 100.7(3)
C51 B1 C57 C62 -19.8(4)
C63 B1 C57 C58 40.8(3)
C69 B1 C57 C58 -78.4(3)
C51 B1 C57 C58 161.2(3)
C62 C57 C58 C59 1.3(4)
B1 C57 C58 C59 -179.5(3)
C57 C58 C59 C60 -0.4(5)
C58 C59 C60 C61 -0.7(5)
C59 C60 C61 C62 0.8(5)
C58 C57 C62 C61 -1.2(4)
B1 C57 C62 C61 179.7(3)
C60 C61 C62 C57 0.2(4)
C69 B1 C63 C64 -10.5(4)
C51 B1 C63 C64 108.9(3)
C57 B1 C63 C64 -130.7(3)
C69 B1 C63 C68 168.6(2)
C51 B1 C63 C68 -72.1(3)
C57 B1 C63 C68 48.3(3)
C68 C63 C64 C65 0.7(4)
B1 C63 C64 C65 179.8(3)
C63 C64 C65 C66 -0.3(4)
C64 C65 C66 C67 -0.3(5)
C65 C66 C67 C68 0.3(5)
C66 C67 C68 C63 0.2(5)
C64 C63 C68 C67 -0.7(4)
B1 C63 C68 C67 -179.8(3)
C63 B1 C69 C74 -96.1(3)
C51 B1 C69 C74 143.5(3)
C57 B1 C69 C74 22.1(4)
C63 B1 C69 C70 79.1(3)
C51 B1 C69 C70 -41.3(4)
C57 B1 C69 C70 -162.6(3)
C74 C69 C70 C71 -0.1(5)
B1 C69 C70 C71 -175.8(3)
C69 C70 C71 C72 -0.2(5)
C70 C71 C72 C73 0.7(5)
C71 C72 C73 C74 -0.8(5)
C72 C73 C74 C69 0.4(5)
C70 C69 C74 C73 0.0(4)
B1 C69 C74 C73 175.6(3)
